data_7713951
loop_
_publ_author_name
'Das, Athulya'
'Sankaralingam, Muniyandi'

_publ_section_title
;
 Are Zn(II) pincer complexes efficient apoptosis inducers? A deeper
 insight against A549 lung cancer cells
;
_journal_name_full 'Dalton Transactions'
_journal_paper_doi 10.1039/D3DT02419A
_journal_year 2023
_chemical_formula_sum 'C15 H18 Cl N3 O3 Zn'
_chemical_formula_weight 389.14
_space_group_crystal_system orthorhombic
_space_group_IT_number 61
_space_group_name_Hall '-P 2ac 2ab'
_space_group_name_H-M_alt 'P b c a'
_atom_sites_solution_hydrogens mixed
_audit_creation_method SHELXL-2018/3
_audit_update_record
;
2023-07-15 deposited with the CCDC.	2023-09-14 downloaded from the CCDC.
;
_cell_angle_alpha 90
_cell_angle_beta 90
_cell_angle_gamma 90
_cell_formula_units_Z 8
_cell_length_a 12.3813(4)
_cell_length_b 14.5936(4)
_cell_length_c 17.3975(6)
_cell_measurement_reflns_used 9579
_cell_measurement_temperature 298(2)
_cell_measurement_theta_max 69.43
_cell_measurement_theta_min 5.08
_cell_volume 3143.51(17)
_computing_cell_refinement 'APEX3/SAINT (Bruker, 2016)'
_computing_data_collection 'APEX3(Bruker, 2016)'
_computing_data_reduction 'SAINT/XPREP (Bruker, 2016)'
_computing_molecular_graphics 'ORTEP3 (Farrugia, 2012)'
_computing_structure_refinement 'SHELXL-2018/3 (Sheldrick, 2018)'
_computing_structure_solution 'SHELXT 2018/2 (Sheldrick, 2018)'
_diffrn_ambient_temperature 298(2)
_diffrn_measured_fraction_theta_full 1.000
_diffrn_measured_fraction_theta_max 0.998
_diffrn_measurement_device_type 'Bruker D8 Venture Diffractometer'
_diffrn_measurement_method '\f and \w scans'
_diffrn_radiation_type CuK\a
_diffrn_radiation_wavelength 1.54178
_diffrn_reflns_av_R_equivalents 0.0863
_diffrn_reflns_av_unetI/netI 0.0246
_diffrn_reflns_Laue_measured_fraction_full 1.000
_diffrn_reflns_Laue_measured_fraction_max 0.998
_diffrn_reflns_limit_h_max 13
_diffrn_reflns_limit_h_min -15
_diffrn_reflns_limit_k_max 17
_diffrn_reflns_limit_k_min -17
_diffrn_reflns_limit_l_max 21
_diffrn_reflns_limit_l_min -21
_diffrn_reflns_number 66873
_diffrn_reflns_point_group_measured_fraction_full 1.000
_diffrn_reflns_point_group_measured_fraction_max 0.998
_diffrn_reflns_theta_full 67.679
_diffrn_reflns_theta_max 69.621
_diffrn_reflns_theta_min 5.084
_diffrn_source 'micro focus sealed tube'
_exptl_absorpt_coefficient_mu 3.899
_exptl_absorpt_correction_T_max 0.7532
_exptl_absorpt_correction_T_min 0.5516
_exptl_absorpt_correction_type multi-scan
_exptl_absorpt_process_details 'SADABS-2016/2 - Bruker'
_exptl_crystal_colour brown
_exptl_crystal_density_diffrn 1.644
_exptl_crystal_description plate
_exptl_crystal_F_000 1600
_exptl_crystal_size_max 0.142
_exptl_crystal_size_mid 0.137
_exptl_crystal_size_min 0.045
_refine_diff_density_max 0.808
_refine_diff_density_min -0.676
_refine_diff_density_rms 0.108
_refine_ls_extinction_method none
_refine_ls_goodness_of_fit_ref 1.096
_refine_ls_hydrogen_treatment mixed
_refine_ls_matrix_type full
_refine_ls_number_parameters 214
_refine_ls_number_reflns 2954
_refine_ls_number_restraints 2
_refine_ls_restrained_S_all 1.095
_refine_ls_R_factor_all 0.0916
_refine_ls_R_factor_gt 0.0641
_refine_ls_shift/su_max 0.000
_refine_ls_shift/su_mean 0.000
_refine_ls_structure_factor_coef Fsqd
_refine_ls_weighting_details 'w=1/[\s^2^(Fo^2^)+(0.0564P)^2^+20.6714P] where P=(Fo^2^+2Fc^2^)/3'
_refine_ls_weighting_scheme calc
_refine_ls_wR_factor_gt 0.1544
_refine_ls_wR_factor_ref 0.1820
_reflns_Friedel_coverage 0.000
_reflns_number_gt 2186
_reflns_number_total 2954
_reflns_threshold_expression 'I > 2\s(I)'
_cod_data_source_file d3dt02419a2.cif
_cod_data_source_block shelx
_cod_original_cell_volume 3143.52(17)
_cod_database_code 7713951
_shelx_shelxl_version_number 2018/3
_shelx_space_group_comment
;
The symmetry employed for this shelxl refinement is uniquely defined
by the following loop, which should always be used as a source of
symmetry information in preference to the above space-group names.
They are only intended as comments.
;
_shelx_estimated_absorpt_t_min 0.607
_shelx_estimated_absorpt_t_max 0.844

loop_
_space_group_symop_operation_xyz
'x, y, z'
'-x+1/2, -y, z+1/2'
'x+1/2, -y+1/2, -z'
'-x, y+1/2, -z+1/2'
'-x, -y, -z'
'x-1/2, y, -z-1/2'
'-x-1/2, y-1/2, z'
'x, -y-1/2, z-1/2'

loop_
_atom_site_label
_atom_site_type_symbol
_atom_site_fract_x
_atom_site_fract_y
_atom_site_fract_z
_atom_site_U_iso_or_equiv
_atom_site_adp_type
_atom_site_occupancy
_atom_site_site_symmetry_order
_atom_site_calc_flag
_atom_site_refinement_flags_posn
_atom_site_refinement_flags_adp
_atom_site_refinement_flags_occupancy
_atom_site_disorder_assembly
_atom_site_disorder_group
Zn1 Zn 0.10724(6) 0.36802(5) 0.06622(5) 0.0390(3) Uani 1 1 d . . . . .
C1 C -0.1394(5) 0.4076(5) 0.1046(4) 0.0523(16) Uani 1 1 d . . . . .
H1 H -0.129423 0.464425 0.081507 0.063 Uiso 1 1 calc R U . . .
C2 C -0.2428(5) 0.3843(5) 0.1304(4) 0.0543(17) Uani 1 1 d . . . . .
H2 H -0.300008 0.424835 0.124123 0.065 Uiso 1 1 calc R U . . .
C3 C -0.2587(5) 0.3017(5) 0.1646(4) 0.0517(16) Uani 1 1 d . . . . .
H3 H -0.327305 0.284993 0.181211 0.062 Uiso 1 1 calc R U . . .
C4 C -0.1708(5) 0.2415(4) 0.1750(4) 0.0460(14) Uani 1 1 d . . . . .
C5 C -0.1807(5) 0.1554(5) 0.2110(4) 0.0536(16) Uani 1 1 d . . . . .
H5 H -0.247144 0.135931 0.229783 0.064 Uiso 1 1 calc R U . . .
C6 C -0.0929(5) 0.1014(5) 0.2179(4) 0.0534(17) Uani 1 1 d . . . . .
H6 H -0.100179 0.045335 0.242740 0.064 Uiso 1 1 calc R U . . .
C7 C 0.0101(5) 0.1264(4) 0.1892(4) 0.0480(15) Uani 1 1 d . . . . .
H7 H 0.068607 0.086978 0.194800 0.058 Uiso 1 1 calc R U . . .
C8 C 0.0228(4) 0.2097(4) 0.1526(4) 0.0413(13) Uani 1 1 d . . . . .
C9 C -0.0687(4) 0.2683(4) 0.1468(3) 0.0399(13) Uani 1 1 d . . . . .
C10 C 0.2024(4) 0.1946(4) 0.1011(3) 0.0385(12) Uani 1 1 d . . . . .
C11 C 0.2916(4) 0.2470(4) 0.0603(4) 0.0407(13) Uani 1 1 d . . . . .
H11A H 0.360876 0.226287 0.079625 0.049 Uiso 1 1 calc R U . . .
H11B H 0.288789 0.232842 0.005829 0.049 Uiso 1 1 calc R U . . .
C12 C 0.3245(4) 0.3761(4) 0.1474(4) 0.0400(13) Uani 1 1 d . . . . .
H12A H 0.290168 0.338483 0.186302 0.048 Uiso 1 1 calc R U . . .
H12B H 0.303590 0.439222 0.156627 0.048 Uiso 1 1 calc R U . . .
C13 C 0.4461(5) 0.3679(4) 0.1556(4) 0.0495(15) Uani 1 1 d . . . . .
H13A H 0.467932 0.391573 0.205301 0.059 Uiso 1 1 calc R U . . .
H13B H 0.466594 0.303779 0.153216 0.059 Uiso 1 1 calc R U . . .
C14 C 0.4686(5) 0.3848(4) 0.0223(4) 0.0474(15) Uani 1 1 d . . . . .
H14A H 0.487487 0.320605 0.016733 0.057 Uiso 1 1 calc R U . . .
H14B H 0.507320 0.419117 -0.016755 0.057 Uiso 1 1 calc R U . . .
C15 C 0.3480(4) 0.3967(4) 0.0108(3) 0.0397(13) Uani 1 1 d . . . . .
H15A H 0.330453 0.461457 0.012510 0.048 Uiso 1 1 calc R U . . .
H15B H 0.328204 0.373805 -0.039630 0.048 Uiso 1 1 calc R U . . .
Cl1 Cl 0.07742(12) 0.35981(10) -0.06363(9) 0.0466(4) Uani 1 1 d . . . . .
N1 N -0.0550(4) 0.3525(3) 0.1116(3) 0.0431(11) Uani 1 1 d . . . . .
N2 N 0.1169(3) 0.2449(3) 0.1195(3) 0.0388(11) Uani 1 1 d . . . . .
N3 N 0.2843(3) 0.3477(3) 0.0702(3) 0.0356(10) Uani 1 1 d . . . . .
O1 O 0.1149(3) 0.5028(3) 0.0960(3) 0.0521(12) Uani 1 1 d D . . . .
H1B H 0.169(4) 0.537(5) 0.093(5) 0.078 Uiso 1 1 d D U . . .
H1A H 0.061(4) 0.536(5) 0.087(5) 0.078 Uiso 1 1 d D U . . .
O2 O 0.2147(3) 0.1096(3) 0.1097(3) 0.0504(11) Uani 1 1 d . . . . .
O3 O 0.5002(3) 0.4165(3) 0.0973(3) 0.0547(12) Uani 1 1 d . . . . .

loop_
_atom_site_aniso_label
_atom_site_aniso_U_11
_atom_site_aniso_U_22
_atom_site_aniso_U_33
_atom_site_aniso_U_23
_atom_site_aniso_U_13
_atom_site_aniso_U_12
Zn1 0.0278(4) 0.0303(4) 0.0588(5) 0.0010(3) 0.0007(3) 0.0004(3)
C1 0.036(3) 0.048(4) 0.072(4) -0.001(3) -0.005(3) 0.008(3)
C2 0.031(3) 0.056(4) 0.076(5) -0.011(3) -0.001(3) 0.007(3)
C3 0.025(3) 0.066(4) 0.064(4) -0.015(3) 0.004(3) -0.006(3)
C4 0.032(3) 0.049(3) 0.057(4) -0.009(3) 0.001(3) -0.004(3)
C5 0.043(4) 0.054(4) 0.063(4) -0.002(3) 0.016(3) -0.009(3)
C6 0.049(4) 0.043(3) 0.068(4) 0.009(3) 0.013(3) -0.017(3)
C7 0.041(3) 0.037(3) 0.066(4) 0.003(3) 0.004(3) -0.002(3)
C8 0.031(3) 0.035(3) 0.057(4) -0.002(3) 0.005(3) -0.005(2)
C9 0.032(3) 0.040(3) 0.047(3) -0.005(3) 0.002(2) -0.004(2)
C10 0.028(3) 0.034(3) 0.053(3) -0.004(2) -0.005(2) -0.004(2)
C11 0.028(3) 0.027(3) 0.067(4) -0.006(3) 0.004(3) 0.000(2)
C12 0.031(3) 0.038(3) 0.051(3) 0.000(3) -0.003(2) 0.000(2)
C13 0.035(3) 0.044(3) 0.069(4) -0.006(3) -0.012(3) 0.005(3)
C14 0.034(3) 0.038(3) 0.071(4) 0.001(3) 0.015(3) 0.000(2)
C15 0.027(3) 0.038(3) 0.054(3) 0.006(3) 0.003(2) 0.000(2)
Cl1 0.0408(8) 0.0431(8) 0.0559(9) -0.0020(6) -0.0041(6) 0.0025(6)
N1 0.031(2) 0.037(3) 0.061(3) 0.002(2) 0.003(2) 0.001(2)
N2 0.025(2) 0.032(2) 0.059(3) 0.000(2) 0.003(2) -0.0016(18)
N3 0.026(2) 0.033(2) 0.048(3) -0.003(2) 0.0039(19) 0.0018(18)
O1 0.032(2) 0.029(2) 0.096(3) -0.012(2) -0.003(2) 0.0026(16)
O2 0.037(2) 0.026(2) 0.088(3) 0.002(2) 0.003(2) 0.0001(16)
O3 0.032(2) 0.047(2) 0.085(3) -0.005(2) -0.001(2) -0.0073(18)

loop_
_atom_type_symbol
_atom_type_description
_atom_type_scat_dispersion_real
_atom_type_scat_dispersion_imag
_atom_type_scat_source
C C 0.0181 0.0091 'International Tables Vol C Tables 4.2.6.8 and 6.1.1.4'
H H 0.0000 0.0000 'International Tables Vol C Tables 4.2.6.8 and 6.1.1.4'
Cl Cl 0.3639 0.7018 'International Tables Vol C Tables 4.2.6.8 and 6.1.1.4'
N N 0.0311 0.0180 'International Tables Vol C Tables 4.2.6.8 and 6.1.1.4'
O O 0.0492 0.0322 'International Tables Vol C Tables 4.2.6.8 and 6.1.1.4'
Zn Zn -1.5491 0.6778 'International Tables Vol C Tables 4.2.6.8 and 6.1.1.4'

loop_
_geom_angle_atom_site_label_1
_geom_angle_atom_site_label_2
_geom_angle_atom_site_label_3
_geom_angle
_geom_angle_site_symmetry_1
_geom_angle_site_symmetry_3
_geom_angle_publ_flag
N2 Zn1 O1 137.6(2) . . ?
N2 Zn1 N1 78.18(17) . . ?
O1 Zn1 N1 92.95(18) . . ?
N2 Zn1 N3 78.96(17) . . ?
O1 Zn1 N3 94.34(16) . . ?
N1 Zn1 N3 153.05(19) . . ?
N2 Zn1 Cl1 114.46(15) . . ?
O1 Zn1 Cl1 107.97(16) . . ?
N1 Zn1 Cl1 101.77(15) . . ?
N3 Zn1 Cl1 100.56(13) . . ?
N1 C1 C2 123.0(6) . . ?
N1 C1 H1 118.5 . . ?
C2 C1 H1 118.5 . . ?
C3 C2 C1 119.3(6) . . ?
C3 C2 H2 120.4 . . ?
C1 C2 H2 120.4 . . ?
C2 C3 C4 119.8(6) . . ?
C2 C3 H3 120.1 . . ?
C4 C3 H3 120.1 . . ?
C3 C4 C5 123.1(6) . . ?
C3 C4 C9 118.3(6) . . ?
C5 C4 C9 118.6(6) . . ?
C6 C5 C4 119.4(6) . . ?
C6 C5 H5 120.3 . . ?
C4 C5 H5 120.3 . . ?
C5 C6 C7 123.0(6) . . ?
C5 C6 H6 118.5 . . ?
C7 C6 H6 118.5 . . ?
C8 C7 C6 119.4(6) . . ?
C8 C7 H7 120.3 . . ?
C6 C7 H7 120.3 . . ?
C7 C8 N2 127.4(5) . . ?
C7 C8 C9 118.1(5) . . ?
N2 C8 C9 114.4(5) . . ?
N1 C9 C4 120.6(5) . . ?
N1 C9 C8 117.9(5) . . ?
C4 C9 C8 121.5(5) . . ?
O2 C10 N2 127.7(5) . . ?
O2 C10 C11 117.7(5) . . ?
N2 C10 C11 114.5(5) . . ?
N3 C11 C10 113.6(4) . . ?
N3 C11 H11A 108.9 . . ?
C10 C11 H11A 108.9 . . ?
N3 C11 H11B 108.9 . . ?
C10 C11 H11B 108.9 . . ?
H11A C11 H11B 107.7 . . ?
N3 C12 C13 113.2(5) . . ?
N3 C12 H12A 108.9 . . ?
C13 C12 H12A 108.9 . . ?
N3 C12 H12B 108.9 . . ?
C13 C12 H12B 108.9 . . ?
H12A C12 H12B 107.8 . . ?
O3 C13 C12 111.4(5) . . ?
O3 C13 H13A 109.4 . . ?
C12 C13 H13A 109.4 . . ?
O3 C13 H13B 109.4 . . ?
C12 C13 H13B 109.4 . . ?
H13A C13 H13B 108.0 . . ?
O3 C14 C15 110.5(5) . . ?
O3 C14 H14A 109.6 . . ?
C15 C14 H14A 109.6 . . ?
O3 C14 H14B 109.6 . . ?
C15 C14 H14B 109.6 . . ?
H14A C14 H14B 108.1 . . ?
N3 C15 C14 112.1(5) . . ?
N3 C15 H15A 109.2 . . ?
C14 C15 H15A 109.2 . . ?
N3 C15 H15B 109.2 . . ?
C14 C15 H15B 109.2 . . ?
H15A C15 H15B 107.9 . . ?
C1 N1 C9 118.9(5) . . ?
C1 N1 Zn1 129.3(4) . . ?
C9 N1 Zn1 111.5(3) . . ?
C10 N2 C8 124.2(5) . . ?
C10 N2 Zn1 115.2(4) . . ?
C8 N2 Zn1 117.7(4) . . ?
C11 N3 C15 111.4(4) . . ?
C11 N3 C12 111.1(4) . . ?
C15 N3 C12 108.4(4) . . ?
C11 N3 Zn1 101.0(3) . . ?
C15 N3 Zn1 116.1(3) . . ?
C12 N3 Zn1 108.8(3) . . ?
Zn1 O1 H1B 126(6) . . ?
Zn1 O1 H1A 119(6) . . ?
H1B O1 H1A 106(8) . . ?
C13 O3 C14 111.3(4) . . ?

loop_
_geom_bond_atom_site_label_1
_geom_bond_atom_site_label_2
_geom_bond_distance
_geom_bond_site_symmetry_2
_geom_bond_publ_flag
Zn1 N2 2.026(5) . ?
Zn1 O1 2.036(4) . ?
Zn1 N1 2.171(5) . ?
Zn1 N3 2.213(4) . ?
Zn1 Cl1 2.2921(18) . ?
C1 N1 1.324(7) . ?
C1 C2 1.398(9) . ?
C1 H1 0.9300 . ?
C2 C3 1.358(9) . ?
C2 H2 0.9300 . ?
C3 C4 1.410(9) . ?
C3 H3 0.9300 . ?
C4 C5 1.410(9) . ?
C4 C9 1.412(8) . ?
C5 C6 1.347(9) . ?
C5 H5 0.9300 . ?
C6 C7 1.417(8) . ?
C6 H6 0.9300 . ?
C7 C8 1.382(8) . ?
C7 H7 0.9300 . ?
C8 N2 1.397(7) . ?
C8 C9 1.423(8) . ?
C9 N1 1.382(7) . ?
C10 O2 1.260(7) . ?
C10 N2 1.328(7) . ?
C10 C11 1.519(8) . ?
C11 N3 1.482(7) . ?
C11 H11A 0.9700 . ?
C11 H11B 0.9700 . ?
C12 N3 1.491(7) . ?
C12 C13 1.518(8) . ?
C12 H12A 0.9700 . ?
C12 H12B 0.9700 . ?
C13 O3 1.407(8) . ?
C13 H13A 0.9700 . ?
C13 H13B 0.9700 . ?
C14 O3 1.438(8) . ?
C14 C15 1.517(8) . ?
C14 H14A 0.9700 . ?
C14 H14B 0.9700 . ?
C15 N3 1.485(7) . ?
C15 H15A 0.9700 . ?
C15 H15B 0.9700 . ?
O1 H1B 0.84(2) . ?
O1 H1A 0.84(2) . ?

loop_
_geom_hbond_atom_site_label_D
_geom_hbond_atom_site_label_H
_geom_hbond_atom_site_label_A
_geom_hbond_distance_DH
_geom_hbond_distance_HA
_geom_hbond_distance_DA
_geom_hbond_angle_DHA
_geom_hbond_site_symmetry_A
_geom_hbond_publ_flag
C1 H1 Cl1 0.93 2.66 3.552(7) 160.3 5_565 yes
C2 H2 O3 0.93 2.52 3.269(7) 137.6 1_455 yes
C7 H7 O2 0.93 2.36 2.895(8) 116.4 . yes
C11 H11A Cl1 0.97 2.97 3.868(5) 153.7 3 yes
C12 H12B O2 0.97 2.63 3.503(7) 150.5 7_665 yes
C14 H14A Cl1 0.97 2.97 3.882(6) 156.7 3 yes
O1 H1B O2 0.84(2) 1.81(3) 2.635(6) 167(8) 7_665 yes
O1 H1A Cl1 0.84(2) 2.33(2) 3.163(4) 175(8) 5_565 yes

loop_
_geom_torsion_atom_site_label_1
_geom_torsion_atom_site_label_2
_geom_torsion_atom_site_label_3
_geom_torsion_atom_site_label_4
_geom_torsion
_geom_torsion_site_symmetry_1
_geom_torsion_site_symmetry_2
_geom_torsion_site_symmetry_3
_geom_torsion_site_symmetry_4
_geom_torsion_publ_flag
N1 C1 C2 C3 0.3(11) . . . . ?
C1 C2 C3 C4 1.1(10) . . . . ?
C2 C3 C4 C5 179.1(6) . . . . ?
C2 C3 C4 C9 -2.1(9) . . . . ?
C3 C4 C5 C6 179.3(6) . . . . ?
C9 C4 C5 C6 0.5(10) . . . . ?
C4 C5 C6 C7 -1.3(11) . . . . ?
C5 C6 C7 C8 0.5(11) . . . . ?
C6 C7 C8 N2 -178.6(6) . . . . ?
C6 C7 C8 C9 1.2(10) . . . . ?
C3 C4 C9 N1 1.6(9) . . . . ?
C5 C4 C9 N1 -179.5(6) . . . . ?
C3 C4 C9 C8 -177.7(6) . . . . ?
C5 C4 C9 C8 1.2(9) . . . . ?
C7 C8 C9 N1 178.6(6) . . . . ?
N2 C8 C9 N1 -1.5(8) . . . . ?
C7 C8 C9 C4 -2.0(9) . . . . ?
N2 C8 C9 C4 177.8(5) . . . . ?
O2 C10 C11 N3 -165.2(5) . . . . ?
N2 C10 C11 N3 18.6(7) . . . . ?
N3 C12 C13 O3 54.8(7) . . . . ?
O3 C14 C15 N3 -57.7(6) . . . . ?
C2 C1 N1 C9 -0.8(10) . . . . ?
C2 C1 N1 Zn1 173.1(5) . . . . ?
C4 C9 N1 C1 -0.2(9) . . . . ?
C8 C9 N1 C1 179.1(6) . . . . ?
C4 C9 N1 Zn1 -175.2(4) . . . . ?
C8 C9 N1 Zn1 4.2(7) . . . . ?
O2 C10 N2 C8 -0.1(10) . . . . ?
C11 C10 N2 C8 175.6(5) . . . . ?
O2 C10 N2 Zn1 -160.6(5) . . . . ?
C11 C10 N2 Zn1 15.1(6) . . . . ?
C7 C8 N2 C10 17.5(10) . . . . ?
C9 C8 N2 C10 -162.3(5) . . . . ?
C7 C8 N2 Zn1 177.6(5) . . . . ?
C9 C8 N2 Zn1 -2.2(7) . . . . ?
C10 C11 N3 C15 -161.4(5) . . . . ?
C10 C11 N3 C12 77.7(6) . . . . ?
C10 C11 N3 Zn1 -37.5(5) . . . . ?
C14 C15 N3 C11 -69.9(6) . . . . ?
C14 C15 N3 C12 52.6(6) . . . . ?
C14 C15 N3 Zn1 175.3(4) . . . . ?
C13 C12 N3 C11 71.6(6) . . . . ?
C13 C12 N3 C15 -51.1(6) . . . . ?
C13 C12 N3 Zn1 -178.1(4) . . . . ?
C12 C13 O3 C14 -57.9(6) . . . . ?
C15 C14 O3 C13 59.5(6) . . . . ?
